data_1511670
loop_
_publ_author_name
'Chacon, C.'
'Isnard, O.'
'Zlotea, C.'

_publ_section_title
;
 Determination of the crystal and magnetic structures of Rn+1 Co3n+5 B2n
 (n = 1,2 and 3; R = Pr, Nd and Dy)
;
_journal_name_full 'Journal of Applied Physics'
_journal_page_first 7382
_journal_page_last 7388
_journal_paper_doi 10.1063/1.1522492
_journal_volume 92
_journal_year 2002
_chemical_formula_sum 'B4 Co11 Dy3'
_chemical_name_systematic 'Dy3 Co11 B4'
_space_group_IT_number 191
_symmetry_space_group_name_Hall '-P 6 2'
_symmetry_space_group_name_H-M 'P 6/m m m'
_cell_angle_alpha 90
_cell_angle_beta 90
_cell_angle_gamma 120
_cell_formula_units_Z 1
_cell_length_a 5.038
_cell_length_b 5.038
_cell_length_c 9.794
_cell_volume 215.282
_citation_journal_id_ASTM JAPIAU
_cod_data_source_file boron4-x_33.cif
_cod_data_source_block B4Co11Dy3
_cod_original_cell_volume 215.2817
_cod_database_code 1511670

loop_
_symmetry_equiv_pos_as_xyz
x,y,z
x-y,x,z
-y,x-y,z
-x,-y,z
-x+y,-x,z
y,-x+y,z
-y,-x,-z
x-y,-y,-z
x,x-y,-z
y,x,-z
-x+y,y,-z
-x,-x+y,-z
-x,-y,-z
-x+y,-x,-z
y,-x+y,-z
x,y,-z
x-y,x,-z
-y,x-y,-z
y,x,z
-x+y,y,z
-x,-x+y,z
-y,-x,z
x-y,-y,z
x,x-y,z

loop_
_atom_site_label
_atom_site_type_symbol
_atom_site_fract_x
_atom_site_fract_y
_atom_site_fract_z
_atom_site_occupancy
_atom_site_U_iso_or_equiv
Co1 Co 0.5 0 0.5 1 0.0
Dy1 Dy 0 0 0 1 0.0
B1 B 0.3333 0.6667 0.353 1 0.0
Co2 Co 0.5 0 0.201 1 0.0
Co3 Co 0.3333 0.6667 0 1 0.0
Dy2 Dy 0 0 0.333 1 0.0
